data_7027388
loop_
_publ_author_name
'Deeming, Antony J.'
'Stchedroff, Marc J.'
'Whittaker, Caroline'
'Arce, Alejandro J.'
'De Sanctis, Ysaura'
'Steed, Jonathan W.'

_publ_section_title
;
 Orientational isomerism in bridging 2-pyridyl complexes: orthometallation
 of (S&#x200A;)-nicotine and (R)-1-(4-pyridyl)ethanol in triosmium
 clusters
;
_journal_issue 18
_journal_name_full 'Journal of the Chemical Society, Dalton Transactions'
_journal_page_first 3289
_journal_paper_doi 10.1039/a902061f
_journal_year 1999
_chemical_formula_sum 'C19 H9 N O11 Os3'
_chemical_formula_weight 997.87
_chemical_name_systematic
; 
 ? 
;
_space_group_IT_number 5
_symmetry_cell_setting monoclinic
_symmetry_space_group_name_Hall 'C 2y'
_symmetry_space_group_name_H-M 'C 1 2 1'
_atom_sites_solution_hydrogens geom
_atom_sites_solution_primary direct
_atom_sites_solution_secondary difmap
_audit_creation_method SHELXL-97
_cell_angle_alpha 90.00
_cell_angle_beta 93.680(3)
_cell_angle_gamma 90.00
_cell_formula_units_Z 4
_cell_length_a 21.9372(11)
_cell_length_b 11.7406(8)
_cell_length_c 9.1656(4)
_cell_measurement_temperature 100(2)
_cell_volume 2355.8(2)
_computing_cell_refinement DENZO-SMN
_computing_data_collection 'Nonius Collect'
_computing_data_reduction DENZO-SMN
_computing_molecular_graphics 'Xseed (Barbour, 1999)'
_computing_structure_refinement 'SHELXL-97 (Sheldrick, 1997)'
_computing_structure_solution 'SHELXS-97 (Sheldrick, 1990)'
_diffrn_ambient_temperature 100(2)
_diffrn_measured_fraction_theta_full 0.995
_diffrn_measured_fraction_theta_max 0.995
_diffrn_measurement_device_type KappaCCD
_diffrn_measurement_method '2o phi prames + omega to complete'
_diffrn_radiation_monochromator graphite
_diffrn_radiation_source 'fine-focus sealed tube'
_diffrn_radiation_type MoK\a
_diffrn_radiation_wavelength 0.71070
_diffrn_reflns_av_R_equivalents 0.0600
_diffrn_reflns_av_sigmaI/netI 0.0606
_diffrn_reflns_limit_h_max 28
_diffrn_reflns_limit_h_min -28
_diffrn_reflns_limit_k_max 14
_diffrn_reflns_limit_k_min -15
_diffrn_reflns_limit_l_max 11
_diffrn_reflns_limit_l_min -11
_diffrn_reflns_number 14598
_diffrn_reflns_theta_full 27.49
_diffrn_reflns_theta_max 27.49
_diffrn_reflns_theta_min 2.23
_diffrn_standards_decay_% 0
_exptl_absorpt_coefficient_mu 16.199
_exptl_absorpt_correction_T_max 0.4432
_exptl_absorpt_correction_T_min 0.1400
_exptl_absorpt_correction_type Scalepack
_exptl_crystal_colour yellow
_exptl_crystal_density_diffrn 2.814
_exptl_crystal_density_method 'not measured'
_exptl_crystal_description needle
_exptl_crystal_F_000 1784
_exptl_crystal_size_max 0.20
_exptl_crystal_size_mid 0.08
_exptl_crystal_size_min 0.06
_refine_diff_density_max 1.731
_refine_diff_density_min -1.682
_refine_diff_density_rms 0.250
_refine_ls_abs_structure_details 'Flack H D (1983), Acta Cryst. A39, 876-881'
_refine_ls_abs_structure_Flack -0.002(19)
_refine_ls_extinction_coef 0.00037(6)
_refine_ls_extinction_expression Fc^*^=kFc[1+0.001xFc^2^\l^3^/sin(2\q)]^-1/4^
_refine_ls_extinction_method SHELXL
_refine_ls_goodness_of_fit_ref 1.047
_refine_ls_hydrogen_treatment mixed
_refine_ls_matrix_type full
_refine_ls_number_parameters 308
_refine_ls_number_reflns 5017
_refine_ls_number_restraints 1
_refine_ls_restrained_S_all 1.047
_refine_ls_R_factor_all 0.0414
_refine_ls_R_factor_gt 0.0377
_refine_ls_shift/su_max 0.001
_refine_ls_shift/su_mean 0.000
_refine_ls_structure_factor_coef Fsqd
_refine_ls_weighting_details 'calc w=1/[\s^2^(Fo^2^)+(0.0350P)^2^+48.9326P] where P=(Fo^2^+2Fc^2^)/3'
_refine_ls_weighting_scheme calc
_refine_ls_wR_factor_gt 0.0847
_refine_ls_wR_factor_ref 0.0859
_reflns_number_gt 4856
_reflns_number_total 5017
_reflns_threshold_expression >2sigma(I)
_cod_data_source_file 902061Fsup1.cif
_cod_data_source_block os3mepy
_cod_original_cell_volume 2355.8(8)
_cod_original_sg_symbol_H-M C2
_cod_database_code 7027388

loop_
_symmetry_equiv_pos_as_xyz
'x, y, z'
'-x, y, -z'
'x+1/2, y+1/2, z'
'-x+1/2, y+1/2, -z'

loop_
_atom_site_label
_atom_site_type_symbol
_atom_site_fract_x
_atom_site_fract_y
_atom_site_fract_z
_atom_site_U_iso_or_equiv
_atom_site_adp_type
_atom_site_occupancy
_atom_site_symmetry_multiplicity
_atom_site_calc_flag
_atom_site_refinement_flags
_atom_site_disorder_assembly
_atom_site_disorder_group
Os1 Os 0.328098(17) 0.56212(4) 0.56655(4) 0.01134(11) Uani 1 1 d . . .
Os2 Os 0.291602(17) 0.43821(4) 0.82105(4) 0.01224(12) Uani 1 1 d . . .
Os3 Os 0.391656(18) 0.59838(4) 0.84595(5) 0.01311(12) Uani 1 1 d . . .
O4 O 0.2114(5) 0.6051(11) 0.9849(10) 0.037(3) Uani 1 1 d . . .
O10 O 0.4778(4) 0.4002(9) 0.7779(11) 0.027(2) Uani 1 1 d . . .
O1 O 0.2631(4) 0.5116(8) 0.2670(9) 0.025(2) Uani 1 1 d . . .
O2 O 0.4398(4) 0.6765(9) 0.4474(10) 0.029(2) Uani 1 1 d . . .
O5 O 0.1871(4) 0.2699(8) 0.7735(10) 0.0235(19) Uani 1 1 d . . .
C1 C 0.2872(5) 0.5262(11) 0.3792(13) 0.019(2) Uani 1 1 d . . .
C10 C 0.4445(5) 0.4707(12) 0.8007(12) 0.019(3) Uani 1 1 d . . .
N1 N 0.3632(4) 0.3913(9) 0.5710(10) 0.0139(18) Uani 1 1 d . . .
C4 C 0.2411(5) 0.5458(12) 0.9255(13) 0.021(3) Uani 1 1 d . . .
C5 C 0.2257(6) 0.3317(12) 0.7867(12) 0.020(3) Uani 1 1 d . . .
C2 C 0.3984(5) 0.6317(11) 0.4945(12) 0.017(2) Uani 1 1 d . . .
O11 O 0.4719(4) 0.0246(8) 0.6308(10) 0.023(2) Uani 1 1 d . . .
H11 H 0.4820 0.0137 0.7196 0.028 Uiso 1 1 calc R . .
O6 O 0.3477(4) 0.3279(8) 1.0987(9) 0.025(2) Uani 1 1 d . . .
O9 O 0.4115(4) 0.5593(10) 1.1754(9) 0.028(2) Uani 1 1 d . . .
O3 O 0.2605(4) 0.7884(8) 0.5696(10) 0.024(2) Uani 1 1 d . . .
O7 O 0.3007(4) 0.7944(9) 0.8832(9) 0.026(2) Uani 1 1 d . . .
C14 C 0.4115(5) 0.2270(12) 0.4801(13) 0.018(2) Uani 1 1 d . . .
H14 H 0.4338 0.1908 0.4075 0.022 Uiso 1 1 calc R . .
O8 O 0.4907(4) 0.7759(9) 0.7985(10) 0.028(2) Uani 1 1 d . . .
C12 C 0.3587(5) 0.2211(12) 0.7026(12) 0.018(2) Uani 1 1 d . . .
H12 H 0.3455 0.1798 0.7839 0.022 Uiso 1 1 calc R . .
C3 C 0.2868(5) 0.7044(11) 0.5708(11) 0.015(2) Uani 1 1 d . . .
C16 C 0.4076(5) 0.0399(12) 0.6125(16) 0.025(3) Uani 1 1 d . . .
H16 H 0.3896 0.0107 0.7027 0.030 Uiso 1 1 calc R . .
C8 C 0.4544(5) 0.7086(11) 0.8131(12) 0.016(2) Uani 1 1 d . . .
C7 C 0.3330(5) 0.7199(11) 0.8700(11) 0.016(2) Uani 1 1 d . . .
C13 C 0.3929(5) 0.1664(11) 0.5999(13) 0.017(2) Uani 1 1 d . . .
C9 C 0.4059(5) 0.5756(11) 1.0510(14) 0.018(2) Uani 1 1 d . . .
C15 C 0.3968(5) 0.3415(12) 0.4697(14) 0.020(3) Uani 1 1 d . . .
H15 H 0.4104 0.3855 0.3911 0.024 Uiso 1 1 calc R . .
C11 C 0.3441(5) 0.3350(11) 0.6864(12) 0.015(2) Uani 1 1 d . . .
C17 C 0.3825(6) -0.0311(15) 0.486(2) 0.043(4) Uani 1 1 d . . .
H17A H 0.4054 -0.0152 0.4001 0.064 Uiso 1 1 calc R . .
H17B H 0.3394 -0.0124 0.4646 0.064 Uiso 1 1 calc R . .
H17C H 0.3864 -0.1120 0.5114 0.064 Uiso 1 1 calc R . .
C6 C 0.3263(6) 0.3680(10) 0.9954(14) 0.019(3) Uani 1 1 d . . .
C1S C 0.4198(10) -0.020(3) 1.014(2) 0.012(4) Uiso 0.50 1 d P A 1
C4S C 0.4780(14) 0.141(3) 1.038(3) 0.022(5) Uiso 0.50 1 d P . 2
H1 H 0.2747 0.5701 0.6940 0.027 Uiso 1 1 d R . .
C3S C 0.4319(10) 0.021(2) 1.021(2) 0.010(4) Uiso 0.50 1 d P B 2
C2S C 0.4564(13) 0.120(3) 1.052(3) 0.022(6) Uiso 0.50 1 d P A 1

loop_
_atom_site_aniso_label
_atom_site_aniso_U_11
_atom_site_aniso_U_22
_atom_site_aniso_U_33
_atom_site_aniso_U_23
_atom_site_aniso_U_13
_atom_site_aniso_U_12
Os1 0.01028(18) 0.0128(2) 0.01088(19) 0.00026(16) 0.00002(14) 0.00042(15)
Os2 0.01065(19) 0.0149(2) 0.0112(2) 0.00031(16) 0.00125(14) 0.00072(16)
Os3 0.01095(19) 0.0151(2) 0.0130(2) -0.00192(16) -0.00141(15) 0.00133(16)
O4 0.044(5) 0.046(7) 0.022(5) 0.001(5) 0.004(4) 0.028(6)
O10 0.015(4) 0.019(5) 0.046(6) -0.012(4) 0.004(4) 0.006(4)
O1 0.039(5) 0.022(5) 0.013(4) 0.005(3) -0.011(4) 0.000(4)
O2 0.026(4) 0.040(6) 0.020(4) 0.003(4) 0.002(4) -0.016(4)
O5 0.020(4) 0.025(5) 0.026(5) -0.001(4) 0.002(4) -0.011(4)
C1 0.021(5) 0.012(6) 0.022(6) 0.003(4) -0.002(5) 0.002(5)
C10 0.024(6) 0.024(7) 0.007(5) 0.000(4) -0.010(4) -0.008(5)
N1 0.007(4) 0.015(5) 0.020(5) -0.008(4) 0.004(3) -0.003(4)
C4 0.019(5) 0.024(7) 0.019(5) -0.003(5) 0.004(5) 0.006(5)
C5 0.028(6) 0.024(7) 0.009(5) 0.001(5) 0.005(5) 0.004(6)
C2 0.021(5) 0.023(7) 0.006(5) -0.007(4) 0.000(4) 0.002(5)
O11 0.021(4) 0.022(5) 0.026(5) 0.001(4) -0.003(4) 0.010(4)
O6 0.033(5) 0.022(5) 0.017(4) 0.008(4) -0.006(4) 0.005(4)
O9 0.030(4) 0.039(6) 0.015(4) 0.006(4) -0.004(3) -0.001(5)
O3 0.035(5) 0.014(5) 0.024(5) -0.007(4) -0.002(4) 0.012(4)
O7 0.030(5) 0.034(6) 0.013(4) -0.008(4) 0.001(4) 0.014(4)
C14 0.014(5) 0.021(6) 0.019(5) -0.008(5) 0.004(4) 0.000(5)
O8 0.033(5) 0.028(6) 0.025(5) -0.002(4) 0.006(4) -0.005(4)
C12 0.012(5) 0.026(7) 0.017(5) 0.003(5) 0.000(4) -0.001(5)
C3 0.016(5) 0.023(7) 0.004(4) 0.003(4) 0.000(4) 0.002(5)
C16 0.015(5) 0.024(8) 0.038(7) 0.001(6) 0.006(5) -0.001(5)
C8 0.023(6) 0.015(6) 0.013(5) 0.000(4) 0.006(4) -0.002(5)
C7 0.018(5) 0.017(6) 0.011(5) -0.007(4) -0.005(4) 0.009(5)
C13 0.013(5) 0.020(6) 0.015(5) -0.001(4) -0.006(4) 0.008(5)
C9 0.010(4) 0.014(6) 0.032(6) -0.003(5) 0.008(4) 0.001(4)
C15 0.012(5) 0.025(7) 0.025(6) 0.007(5) 0.007(5) 0.002(5)
C11 0.015(5) 0.020(6) 0.009(5) 0.001(4) 0.000(4) -0.001(4)
C17 0.021(6) 0.023(8) 0.084(13) -0.016(8) -0.006(7) 0.005(6)
C6 0.024(6) 0.007(6) 0.027(6) -0.004(5) 0.015(5) -0.006(4)

loop_
_atom_type_symbol
_atom_type_description
_atom_type_scat_dispersion_real
_atom_type_scat_dispersion_imag
_atom_type_scat_source
C C 0.0033 0.0016 'International Tables Vol C Tables 4.2.6.8 and 6.1.1.4'
H H 0.0000 0.0000 'International Tables Vol C Tables 4.2.6.8 and 6.1.1.4'
N N 0.0061 0.0033 'International Tables Vol C Tables 4.2.6.8 and 6.1.1.4'
O O 0.0106 0.0060 'International Tables Vol C Tables 4.2.6.8 and 6.1.1.4'
Os Os -1.2165 7.6030 'International Tables Vol C Tables 4.2.6.8 and 6.1.1.4'

loop_
_geom_angle_atom_site_label_1
_geom_angle_atom_site_label_2
_geom_angle_atom_site_label_3
_geom_angle
_geom_angle_site_symmetry_1
C2 Os1 C3 91.6(5) .
C2 Os1 C1 97.2(5) .
C3 Os1 C1 90.9(5) .
C2 Os1 N1 96.3(4) .
C3 Os1 N1 172.1(4) .
C1 Os1 N1 87.6(4) .
C2 Os1 Os3 83.5(3) .
C3 Os1 Os3 93.2(3) .
C1 Os1 Os3 175.8(4) .
N1 Os1 Os3 88.2(2) .
C2 Os1 Os2 140.0(3) .
C3 Os1 Os2 105.5(3) .
C1 Os1 Os2 117.9(4) .
N1 Os1 Os2 68.5(2) .
Os3 Os1 Os2 60.036(18) .
C6 Os2 C5 96.4(5) .
C6 Os2 C4 94.4(5) .
C5 Os2 C4 93.2(5) .
C6 Os2 C11 92.2(5) .
C5 Os2 C11 87.9(5) .
C4 Os2 C11 173.2(5) .
C6 Os2 Os3 87.4(3) .
C5 Os2 Os3 175.1(3) .
C4 Os2 Os3 89.6(4) .
C11 Os2 Os3 88.8(3) .
C6 Os2 Os1 140.5(3) .
C5 Os2 Os1 115.9(3) .
C4 Os2 Os1 105.2(4) .
C11 Os2 Os1 68.3(3) .
Os3 Os2 Os1 59.35(2) .
C9 Os3 C8 100.1(5) .
C9 Os3 C7 93.4(5) .
C8 Os3 C7 90.5(5) .
C9 Os3 C10 92.3(5) .
C8 Os3 C10 92.5(5) .
C7 Os3 C10 173.0(4) .
C9 Os3 Os1 154.2(3) .
C8 Os3 Os1 105.7(3) .
C7 Os3 Os1 85.6(3) .
C10 Os3 Os1 87.6(3) .
C9 Os3 Os2 93.6(3) .
C8 Os3 Os2 166.3(3) .
C7 Os3 Os2 88.9(4) .
C10 Os3 Os2 86.7(4) .
Os1 Os3 Os2 60.62(2) .
O1 C1 Os1 176.0(11) .
O10 C10 Os3 176.1(10) .
C11 N1 C15 122.7(11) .
C11 N1 Os1 110.3(7) .
C15 N1 Os1 126.9(8) .
O4 C4 Os2 178.5(13) .
O5 C5 Os2 176.8(10) .
O2 C2 Os1 177.5(11) .
C15 C14 C13 118.1(11) .
C11 C12 C13 120.3(11) .
O3 C3 Os1 177.5(10) .
O11 C16 C17 109.5(11) .
O11 C16 C13 109.7(10) .
C17 C16 C13 114.6(12) .
O8 C8 Os3 177.3(10) .
O7 C7 Os3 176.9(11) .
C14 C13 C12 119.6(12) .
C14 C13 C16 119.1(11) .
C12 C13 C16 121.3(12) .
O9 C9 Os3 176.3(10) .
N1 C15 C14 120.4(11) .
N1 C11 C12 118.8(10) .
N1 C11 Os2 112.7(8) .
C12 C11 Os2 128.4(8) .
O6 C6 Os2 178.7(11) .
C4S C4S C3S 115.0(17) 2_657

loop_
_geom_bond_atom_site_label_1
_geom_bond_atom_site_label_2
_geom_bond_distance
_geom_bond_site_symmetry_2
Os1 C2 1.901(12) .
Os1 C3 1.902(12) .
Os1 C1 1.932(12) .
Os1 N1 2.147(11) .
Os1 Os3 2.8680(10) .
Os1 Os2 2.9049(8) .
Os2 C6 1.913(14) .
Os2 C5 1.921(14) .
Os2 C4 1.968(12) .
Os2 C11 2.122(11) .
Os2 Os3 2.8882(7) .
Os3 C9 1.904(13) .
Os3 C8 1.927(12) .
Os3 C7 1.944(11) .
Os3 C10 1.955(14) .
O4 C4 1.118(15) .
O10 C10 1.133(16) .
O1 C1 1.140(15) .
O2 C2 1.156(15) .
O5 C5 1.116(16) .
N1 C11 1.337(15) .
N1 C15 1.355(15) .
O11 C16 1.419(14) .
O6 C6 1.131(16) .
O9 C9 1.155(15) .
O3 C3 1.142(15) .
O7 C7 1.137(15) .
C14 C15 1.385(19) .
C14 C13 1.392(17) .
O8 C8 1.137(15) .
C12 C11 1.380(19) .
C12 C13 1.396(16) .
C16 C17 1.50(2) .
C16 C13 1.523(18) .
C1S C2S 1.85(4) .
C4S C4S 1.23(6) 2_657
C4S C3S 1.73(4) .

loop_
_geom_torsion_atom_site_label_1
_geom_torsion_atom_site_label_2
_geom_torsion_atom_site_label_3
_geom_torsion_atom_site_label_4
_geom_torsion
C2 Os1 Os2 C6 -9.5(8)
C3 Os1 Os2 C6 -121.5(6)
C1 Os1 Os2 C6 139.0(7)
N1 Os1 Os2 C6 64.0(6)
Os3 Os1 Os2 C6 -36.8(5)
C2 Os1 Os2 C5 -151.1(7)
C3 Os1 Os2 C5 96.9(6)
C1 Os1 Os2 C5 -2.6(6)
N1 Os1 Os2 C5 -77.6(5)
Os3 Os1 Os2 C5 -178.4(4)
C2 Os1 Os2 C4 107.5(7)
C3 Os1 Os2 C4 -4.5(5)
C1 Os1 Os2 C4 -104.0(6)
N1 Os1 Os2 C4 -179.0(5)
Os3 Os1 Os2 C4 80.2(4)
C2 Os1 Os2 C11 -74.8(7)
C3 Os1 Os2 C11 173.2(5)
C1 Os1 Os2 C11 73.7(5)
N1 Os1 Os2 C11 -1.3(4)
Os3 Os1 Os2 C11 -102.1(3)
C2 Os1 Os2 Os3 27.3(6)
C3 Os1 Os2 Os3 -84.7(4)
C1 Os1 Os2 Os3 175.8(4)
N1 Os1 Os2 Os3 100.8(3)
C2 Os1 Os3 C9 -165.4(9)
C3 Os1 Os3 C9 103.4(9)
C1 Os1 Os3 C9 -65(5)
N1 Os1 Os3 C9 -68.8(8)
Os2 Os1 Os3 C9 -2.7(8)
C2 Os1 Os3 C8 16.7(5)
C3 Os1 Os3 C8 -74.5(5)
C1 Os1 Os3 C8 117(5)
N1 Os1 Os3 C8 113.3(4)
Os2 Os1 Os3 C8 179.4(4)
C2 Os1 Os3 C7 106.0(5)
C3 Os1 Os3 C7 14.8(5)
C1 Os1 Os3 C7 -153(5)
N1 Os1 Os3 C7 -157.4(4)
Os2 Os1 Os3 C7 -91.3(4)
C2 Os1 Os3 C10 -75.2(5)
C3 Os1 Os3 C10 -166.4(5)
C1 Os1 Os3 C10 25(5)
N1 Os1 Os3 C10 21.4(4)
Os2 Os1 Os3 C10 87.5(4)
C2 Os1 Os3 Os2 -162.7(4)
C3 Os1 Os3 Os2 106.0(3)
C1 Os1 Os3 Os2 -62(5)
N1 Os1 Os3 Os2 -66.1(2)
C6 Os2 Os3 C9 -23.6(5)
C5 Os2 Os3 C9 -164(5)
C4 Os2 Os3 C9 70.8(5)
C11 Os2 Os3 C9 -115.8(5)
Os1 Os2 Os3 C9 178.8(3)
C6 Os2 Os3 C8 155.2(16)
C5 Os2 Os3 C8 15(5)
C4 Os2 Os3 C8 -110.3(16)
C11 Os2 Os3 C8 63.0(16)
Os1 Os2 Os3 C8 -2.3(15)
C6 Os2 Os3 C7 -116.9(5)
C5 Os2 Os3 C7 102(5)
C4 Os2 Os3 C7 -22.5(5)
C11 Os2 Os3 C7 150.9(4)
Os1 Os2 Os3 C7 85.5(3)
C6 Os2 Os3 C10 68.5(5)
C5 Os2 Os3 C10 -72(5)
C4 Os2 Os3 C10 162.9(5)
C11 Os2 Os3 C10 -23.7(4)
Os1 Os2 Os3 C10 -89.1(3)
C6 Os2 Os3 Os1 157.6(3)
C5 Os2 Os3 Os1 17(5)
C4 Os2 Os3 Os1 -108.0(4)
C11 Os2 Os3 Os1 65.4(3)
C2 Os1 C1 O1 -61(15)
C3 Os1 C1 O1 31(15)
N1 Os1 C1 O1 -157(15)
Os3 Os1 C1 O1 -161(12)
Os2 Os1 C1 O1 139(15)
C9 Os3 C10 O10 -66(16)
C8 Os3 C10 O10 34(16)
C7 Os3 C10 O10 150(14)
Os1 Os3 C10 O10 140(16)
Os2 Os3 C10 O10 -159(16)
C2 Os1 N1 C11 143.7(8)
C3 Os1 N1 C11 -40(3)
C1 Os1 N1 C11 -119.3(8)
Os3 Os1 N1 C11 60.4(7)
Os2 Os1 N1 C11 2.0(7)
C2 Os1 N1 C15 -40.1(10)
C3 Os1 N1 C15 136(3)
C1 Os1 N1 C15 57.0(10)
Os3 Os1 N1 C15 -123.3(9)
Os2 Os1 N1 C15 178.3(10)
C6 Os2 C4 O4 -87(44)
C5 Os2 C4 O4 10(44)
C11 Os2 C4 O4 109(43)
Os3 Os2 C4 O4 -175(100)
Os1 Os2 C4 O4 128(44)
C6 Os2 C5 O5 42(21)
C4 Os2 C5 O5 -52(21)
C11 Os2 C5 O5 134(21)
Os3 Os2 C5 O5 -177(100)
Os1 Os2 C5 O5 -161(21)
C3 Os1 C2 O2 -40(25)
C1 Os1 C2 O2 51(25)
N1 Os1 C2 O2 139(25)
Os3 Os1 C2 O2 -134(25)
Os2 Os1 C2 O2 -157(24)
C2 Os1 C3 O3 116(24)
C1 Os1 C3 O3 19(24)
N1 Os1 C3 O3 -60(25)
Os3 Os1 C3 O3 -161(24)
Os2 Os1 C3 O3 -101(24)
C9 Os3 C8 O8 -45(25)
C7 Os3 C8 O8 48(25)
C10 Os3 C8 O8 -138(25)
Os1 Os3 C8 O8 134(25)
Os2 Os3 C8 O8 136(24)
C9 Os3 C7 O7 99(17)
C8 Os3 C7 O7 -1(17)
C10 Os3 C7 O7 -117(17)
Os1 Os3 C7 O7 -107(17)
Os2 Os3 C7 O7 -168(17)
C15 C14 C13 C12 1.9(17)
C15 C14 C13 C16 179.0(11)
C11 C12 C13 C14 -0.7(17)
C11 C12 C13 C16 -177.8(11)
O11 C16 C13 C14 65.1(15)
C17 C16 C13 C14 -58.5(15)
O11 C16 C13 C12 -117.8(12)
C17 C16 C13 C12 118.6(13)
C8 Os3 C9 O9 163(18)
C7 Os3 C9 O9 72(18)
C10 Os3 C9 O9 -104(18)
Os1 Os3 C9 O9 -15(18)
Os2 Os3 C9 O9 -17(18)
C11 N1 C15 C14 1.9(18)
Os1 N1 C15 C14 -173.9(8)
C13 C14 C15 N1 -2.5(18)
C15 N1 C11 C12 -0.7(17)
Os1 N1 C11 C12 175.8(8)
C15 N1 C11 Os2 -179.3(9)
Os1 N1 C11 Os2 -2.8(9)
C13 C12 C11 N1 0.1(17)
C13 C12 C11 Os2 178.4(8)
C6 Os2 C11 N1 -142.5(8)
C5 Os2 C11 N1 121.1(9)
C4 Os2 C11 N1 21(5)
Os3 Os2 C11 N1 -55.2(8)
Os1 Os2 C11 N1 2.1(7)
C6 Os2 C11 C12 39.0(11)
C5 Os2 C11 C12 -57.3(11)
C4 Os2 C11 C12 -157(4)
Os3 Os2 C11 C12 126.4(10)
Os1 Os2 C11 C12 -176.3(11)
C5 Os2 C6 O6 180(100)
C4 Os2 C6 O6 -87(53)
C11 Os2 C6 O6 92(53)
Os3 Os2 C6 O6 3(53)
Os1 Os2 C6 O6 34(54)
